data_9003887
loop_
_publ_author_name
'Lee, Y.'
'Hriljac, J. A.'
'Parise, J. B.'
'Vogt, T.'

_publ_section_title
;
 Pressure-induced hydration in zeolite tetranatrolite
 Note: P = 4.2 GPa
 Note: high-pressure superhydrated phase
;
_journal_name_full 'American Mineralogist'
_journal_page_first 247
_journal_page_last 251
_journal_paper_doi 10.2138/am.2006.1847
_journal_volume 91
_journal_year 2006
_chemical_compound_source 'Mt. Saint-Hilaire, Quebec, Canada'
_chemical_formula_sum 'Al2.315 Ca0.474 H4 Na1.462 O14 Si2.685'
_chemical_name_mineral Gonnardite
_space_group_IT_number 122
_symmetry_space_group_name_Hall 'I -4 2bw'
_symmetry_space_group_name_H-M 'I -4 2 d'
_cell_angle_alpha 90
_cell_angle_beta 90
_cell_angle_gamma 90
_cell_formula_units_Z 4
_cell_length_a 12.959
_cell_length_b 12.959
_cell_length_c 6.5446
_cell_volume 1099.072
_database_code_amcsd 0004011
_diffrn_ambient_pressure 4.2e+06
_exptl_crystal_density_diffrn 2.529
_cod_original_formula_sum 'Na1.462 Ca.474 (Si2.685 Al2.315) O14 H4'
_cod_database_code 9003887

loop_
_space_group_symop_operation_xyz
x,y,z
1/2+x,1/2+y,1/2+z
1/2-y,-x,3/4+z
-y,1/2-x,1/4+z
y,-x,-z
1/2+y,1/2-x,1/2-z
-x,1/2+y,1/4-z
1/2-x,+y,3/4-z
-x,-y,z
1/2-x,1/2-y,1/2+z
1/2+y,x,3/4+z
+y,1/2+x,1/4+z
-y,x,-z
1/2-y,1/2+x,1/2-z
x,1/2-y,1/4-z
1/2+x,-y,3/4-z

loop_
_atom_site_label
_atom_site_fract_x
_atom_site_fract_y
_atom_site_fract_z
_atom_site_occupancy
_atom_site_U_iso_or_equiv
_atom_site_type_symbol
_atom_site_attached_hydrogens
Na 0.69500 0.25000 0.12500 0.73100 0.02800 Na 0
Ca 0.69500 0.25000 0.12500 0.23700 0.02800 Ca 0
Si1 0.00000 0.00000 0.00000 0.53700 0.02800 Si 0
Al1 0.00000 0.00000 0.00000 0.46300 0.02800 Al 0
Si2 0.05380 0.13140 0.61980 0.53700 0.02800 Si 0
Al2 0.05380 0.13140 0.61980 0.46300 0.02800 Al 0
O1 0.39900 0.25000 0.12500 1.00000 0.02800 O 0
O2 0.14000 0.05500 0.52100 1.00000 0.02800 O 0
O3 0.03600 0.11500 0.88500 1.00000 0.02800 O 0
Wat4 0.13000 0.25000 0.12500 1.00000 0.02800 O 2
Wat5 0.89700 0.25000 0.12500 1.00000 0.02800 O 2

loop_
_cod_changelog_entry_id
_cod_changelog_entry_author
_cod_changelog_entry_date
_cod_changelog_entry_text
1
;cod-tools version 3.8.0
Id: cif_guess_AMCSD_atom_types 9581 2023-05-17 12:35:41Z saulius
;
2023-05-18T11:37:46+03:00
;Derived atom types and hydrogen counts
from atom names that follow the AMCSD naming convention
(Wat == water, O-H == hydroxyl).
;

loop_
_cod_related_entry_id
_cod_related_entry_database
_cod_related_entry_code
1 AMCSD 0004011
